data_2101506
loop_
_publ_author_name
'Nigovi\'c, B.'
'Koji\'c-Prodi\'c, B.'
'Antoli\'c, S.'
'Tomi\'c, S.'
'Puntarec, V.'
'Cohen, J. D.'

_publ_section_title
;
 Structural studies on monohalogenated derivatives of the phytohormone
 indole-3-acetic acid (auxin)
;
_journal_issue 2
_journal_name_full 'Acta Crystallographica Section B'
_journal_page_first 332
_journal_page_last 343
_journal_paper_doi 10.1107/S010876819500838X
_journal_volume 52
_journal_year 1996
_chemical_formula_sum 'C10 H8 Cl N O2'
_chemical_formula_weight 209.63
_symmetry_cell_setting orthorhombic
_symmetry_space_group_name_Hall '-P 2ac 2ab'
_symmetry_space_group_name_H-M 'P b c a'
_cell_angle_alpha 90.0
_cell_angle_beta 90.0
_cell_angle_gamma 90.0
_cell_formula_units_Z 24
_cell_length_a 61.080(10)
_cell_length_b 12.115(7)
_cell_length_c 7.674(5)
_cell_volume 5679(5)
_diffrn_radiation_type Cu
_diffrn_radiation_wavelength 1.54184
_exptl_absorpt_coefficient_mu 3.39
_exptl_crystal_density_diffrn 1.471
_exptl_crystal_F_000 2592
_cod_data_source_file se0178.cif
_cod_data_source_block se0178c
_cod_original_formula_sum 'C10 H8 Cl1 N1 O2'
_cod_database_code 2101506

loop_
_atom_site_label
_atom_site_fract_x
_atom_site_fract_y
_atom_site_fract_z
_atom_site_U_iso_or_equiv
Cl1 .13761(2) .17290(10) .17300(10) .0801(4)
O1 -.00095(4) -.0513(2) .2189(3) .0595(9)
O2 .02213(4) .0620(2) .0819(3) .0620(10)
N1 .06258(6) .2604(3) .4579(4) .0630(10)
C2 .04363(7) .2015(4) .4704(5) .063(2)
C3 .04608(6) .1023(3) .3924(5) .0540(10)
C4 .08025(7) .0192(3) .2356(5) .0560(10)
C5 .10149(7) .0431(3) .1915(5) .0600(10)
C6 .11086(6) .1445(3) .2378(5) .0580(10)
C7 .09935(6) .2235(3) .3288(5) .0550(10)
C8 .02881(7) .0137(4) .3798(5) .065(2)
C9 .01646(6) .0115(3) .2123(5) .0510(10)
C31 .06790(6) .0976(3) .3276(4) .0490(10)
C71 .07784(6) .1993(3) .3719(4) .0510(10)
H1 .0644(8) .339(4) .458(7) .097(18)
H2 .0299(6) .226(3) .551(6) .069(13)
H4 .0736(6) -.054(3) .210(5) .059(11)
H5 .11100(7) -.0170(3) .1203(5) .047(10)
H7 .1063(5) .292(3) .355(5) .049(10)
H11 -.0082(5) -.051(3) .1047(19) .096(11)
H81 .03578(7) -.0575(4) .3962(5) .092(16)
H82 .01847(7) .0238(4) .4744(5) .080(14)
Cl11 .03035(2) .70559(9) .42470(10) .0813(5)
O11 .16498(4) .4319(2) .0358(3) .0640(10)
O21 .14653(4) .5778(2) -.0603(3) .0670(10)
N11 .11491(5) .7377(3) .3941(4) .0600(10)
C21 .13060(7) .6683(4) .3290(5) .062(2)
C41 .07973(6) .5261(3) .2395(4) .0460(10)
C51 .05939(6) .5621(3) .2836(5) .0520(10)
C61 .05666(6) .6631(3) .3695(5) .0520(10)
C81 .13258(6) .4775(3) .1827(5) .0590(10)
C91 .14862(6) .5021(3) .0422(5) .0520(10)
C310 .12114(6) .5766(3) .2592(5) .0490(10)
C311 .09818(5) .5905(3) .2801(4) .0410(10)
C710 .07410(6) .7298(3) .4137(5) 52.0(10)
C711 .09473(6) .6925(3) .3672(4) .0470(10)
H111 .1169(6) .815(3) .439(6) .071(12)
H21 .1481(6) .683(3) .330(5) .064(12)
H41 .0826(5) .455(3) .183(4) .034(8)
H51 .0448(5) .514(3) .257(5) .041(10)
H71 .07180(6) .8074(3) .4812(5) .071(13)
H112 .1732(5) .443(3) -.073(3) .096(11)
H811 .14015(6) .4390(3) .2757(5) .077(13)
H812 .12158(6) .4277(3) .1365(5) .088(15)
Cl12 .30106(2) .31320(10) .5015(2) .0892(5)
O12 .16735(5) .5845(2) .6354(4) .0710(10)
O22 .18824(4) .4501(2) .7427(3) .0625(9)
N12 .22057(6) .2482(3) .3122(5) .0690(10)
C22 .20195(8) .3120(3) .3266(6) .070(2)
C32 .20692(7) .4082(3) .4085(5) .0590(10)
C42 .24469(7) .4769(3) .5286(5) .0580(10)
C52 .26639(8) .4489(3) .5409(5) .0630(10)
C62 .27358(7) .3469(3) .4747(5) .0610(10)
C72 .25983(7) .2741(3) .3944(5) .0580(10)
C82 .19166(8) .5029(4) .4422(5) .071(2)
C92 .18253(6) .5083(3) .6213(5) .0520(10)
C312 .22991(6) .4049(3) .4476(4) .0490(10)
C712 .23796(7) .3029(3) .3825(5) .0520(10)
H122 .2205(7) .182(4) .233(7) .098(16)
H22 .18580(8) .2888(3) .2799(6) .097(17)
H42 .2386(6) .546(3) .578(6) .070(12)
H52 .2769(7) .497(4) .600(6) .083(14)
H72 .26580(7) .1967(3) .3420(5) .072(13)
H113 .1607(6) .581(3) .752(2) .096(11)
H821 .17960(8) .4984(4) .3603(5) .093(16)
H822 .19943(8) .5712(4) .4189(5) .109(19)

loop_
_geom_angle_atom_site_label_1
_geom_angle_atom_site_label_2
_geom_angle_atom_site_label_3
_geom_angle
C2 N1 C71 109.3(3)
N1 C2 C3 109.9(4)
C2 C3 C8 125.7(4)
C2 C3 C31 107.1(3)
C31 C3 C8 127.2(3)
C3 C31 C4 134.9(4)
C3 C31 C71 106.4(3)
C4 C31 C71 118.7(3)
C31 C4 C5 119.3(3)
C4 C5 C6 120.6(4)
C5 C6 C7 122.0(4)
C6 C7 C71 117.2(3)
C31 C71 C7 122.2(3)
N1 C71 C7 130.5(3)
N1 C71 C31 107.2(3)
C3 C8 C9 115.0(3)
C8 C9 O1 112.8(3)
C8 C9 O2 123.6(3)
O1 C9 O2 123.6(3)
C5 C6 Cl1 118.9(3)
C7 C6 Cl1 119.1(3)
C21 N11 C711 109.3(3)
N11 C21 C310 110.3(4)
C21 C310 C81 127.3(3)
C21 C310 C311 106.1(3)
C311 C310 C81 126.5(3)
C310 C311 C41 134.4(3)
C310 C311 C711 107.6(3)
C41 C311 C711 117.9(3)
C311 C41 C51 120.0(3)
C41 C51 C61 120.4(3)
C51 C61 C710 122.4(3)
C61 C710 C711 116.6(3)
C311 C711 C710 122.7(3)
N11 C711 C710 130.7(3)
N11 C711 C311 106.6(3)
C310 C81 C91 115.3(3)
C81 C91 O11 113.5(3)
C81 C91 O21 123.5(3)
O11 C91 O21 123.0(3)
C51 C61 Cl11 118.9(3)
C710 C61 Cl11 118.7(3)
C22 N12 C712 109.8(3)
N12 C22 C32 109.5(4)
C22 C32 C82 126.6(4)
C22 C32 C312 106.9(4)
C312 C32 C82 126.3(4)
C32 C312 C42 134.9(3)
C32 C312 C712 106.8(3)
C42 C312 C712 118.3(3)
C312 C42 C52 120.0(3)
C42 C52 C62 119.6(4)
C52 C62 C72 122.6(4)
C62 C72 C712 117.4(4)
C312 C712 C72 122.0(4)
N12 C712 C72 131.0(4)
N12 C712 C312 107.0(3)
C32 C82 C92 115.2(3)
C82 C92 O12 111.9(3)
C82 C92 O22 125.1(4)
O12 C92 O22 123.1(3)
C52 C62 Cl12 117.7(3)
C72 C62 Cl12 119.7(3)

loop_
_geom_bond_atom_site_label_1
_geom_bond_atom_site_label_2
_geom_bond_distance
N1 C2 1.363(6)
N1 C71 1.361(5)
C2 C3 1.351(6)
C3 C31 1.424(5)
C4 C31 1.403(5)
C4 C5 1.372(6)
C5 C6 1.401(5)
C6 C7 1.378(5)
C7 C71 1.386(5)
C31 C71 1.415(5)
C3 C8 1.508(6)
C8 C9 1.491(6)
O1 C9 1.309(4)
O2 C9 1.223(5)
Cl1 C6 1.742(4)
N11 C21 1.369(6)
N11 C711 1.364(5)
C21 C310 1.362(6)
C310 C311 1.422(5)
C41 C311 1.406(5)
C41 C51 1.359(6)
C51 C61 1.400(5)
C61 C710 1.379(5)
C710 C711 1.385(5)
C311 C711 1.421(5)
C310 C81 1.508(5)
C81 C91 1.487(5)
O11 C91 1.313(4)
O21 C91 1.215(4)
Cl11 C61 1.740(4)
N12 C22 1.380(6)
N12 C712 1.363(5)
C22 C32 1.358(5)
C32 C312 1.436(6)
C42 C312 1.401(5)
C42 C52 1.371(6)
C52 C62 1.406(5)
C62 C72 1.365(6)
C72 C712 1.384(6)
C312 C712 1.421(5)
C32 C82 1.501(6)
C82 C92 1.485(6)
O12 C92 1.313(5)
O22 C92 1.219(5)
Cl12 C62 1.740(5)
